data_4102395
loop_
_publ_author_name
'Alexandra Velian'
'Sibo Lin'
'Alexander J. M. Miller'
'Michael W. Day'
'Theodor Agapie'

_publ_section_title
;
 Synthesis and C-C Coupling Reactivity of a Dinuclear NiI-NiI Complex
 Supported by a Terphenyl Diphosphine
;
_journal_name_full 'Journal of the American Chemical Society'
_journal_page_first 6296
_journal_page_last 6297
_journal_paper_doi 10.1021/ja101699a
_journal_volume 132
_journal_year 2010
_chemical_formula_moiety 'C42 H48 Ni2 P2, 0.5(C6 H14)'
_chemical_formula_sum 'C45 H55 Ni2 P2'
_chemical_formula_weight 775.25
_chemical_name_systematic
;
 ?
;
_space_group_IT_number 2
_symmetry_cell_setting triclinic
_symmetry_space_group_name_Hall '-P 1'
_symmetry_space_group_name_H-M 'P -1'
_atom_sites_solution_hydrogens difmap
_atom_sites_solution_primary direct
_atom_sites_solution_secondary difmap
_audit_creation_method SHELXL-97
_cell_angle_alpha 105.066(2)
_cell_angle_beta 97.410(2)
_cell_angle_gamma 115.216(2)
_cell_formula_units_Z 2
_cell_length_a 11.7255(5)
_cell_length_b 13.1876(5)
_cell_length_c 14.7366(6)
_cell_measurement_reflns_used 9483
_cell_measurement_temperature 100(2)
_cell_measurement_theta_max 38.58
_cell_measurement_theta_min 2.51
_cell_volume 1914.32(14)
_computing_cell_refinement 'Bruker SAINT-Plus v7.34A'
_computing_data_collection 'Bruker APEX2 v2.1-0'
_computing_data_reduction 'Bruker SAINT-Plus v7.34A'
_computing_molecular_graphics 'Bruker XP v5.1'
_computing_publication_material 'Bruker XCIF 2008'
_computing_structure_refinement 'SHELXL-97 (Sheldrick, 2008)'
_computing_structure_solution 'SHELXS-97 (Sheldrick, 2008)'
_diffrn_ambient_temperature 100(2)
_diffrn_measured_fraction_theta_full 0.948
_diffrn_measured_fraction_theta_max 0.948
_diffrn_measurement_device_type 'Bruker KAPPA APEX II'
_diffrn_measurement_method '\w scans; 20 settings'
_diffrn_radiation_monochromator graphite
_diffrn_radiation_source 'fine-focus sealed tube'
_diffrn_radiation_type MoK\a
_diffrn_radiation_wavelength 0.71073
_diffrn_reflns_av_R_equivalents 0.0455
_diffrn_reflns_av_sigmaI/netI 0.0459
_diffrn_reflns_limit_h_max 19
_diffrn_reflns_limit_h_min -20
_diffrn_reflns_limit_k_max 23
_diffrn_reflns_limit_k_min -23
_diffrn_reflns_limit_l_max 25
_diffrn_reflns_limit_l_min -25
_diffrn_reflns_number 100529
_diffrn_reflns_theta_full 39.07
_diffrn_reflns_theta_max 39.07
_diffrn_reflns_theta_min 1.49
_exptl_absorpt_coefficient_mu 1.098
_exptl_absorpt_correction_T_max 0.8614
_exptl_absorpt_correction_T_min 0.7863
_exptl_absorpt_correction_type none
_exptl_crystal_colour Brown
_exptl_crystal_density_diffrn 1.345
_exptl_crystal_density_method 'not measured'
_exptl_crystal_description Block
_exptl_crystal_F_000 822
_exptl_crystal_size_max 0.23
_exptl_crystal_size_mid 0.22
_exptl_crystal_size_min 0.14
_refine_diff_density_max 1.124
_refine_diff_density_min -0.678
_refine_diff_density_rms 0.080
_refine_ls_extinction_method none
_refine_ls_goodness_of_fit_ref 1.747
_refine_ls_hydrogen_treatment refall
_refine_ls_matrix_type 'Full matrix'
_refine_ls_number_parameters 662
_refine_ls_number_reflns 21223
_refine_ls_number_restraints 0
_refine_ls_restrained_S_all 1.747
_refine_ls_R_factor_all 0.0569
_refine_ls_R_factor_gt 0.0334
_refine_ls_shift/su_max 0.001
_refine_ls_shift/su_mean 0.000
_refine_ls_structure_factor_coef Fsqd
_refine_ls_weighting_details w=1/s^2^(Fo^2^)
_refine_ls_weighting_scheme sigma
_refine_ls_wR_factor_gt 0.0565
_refine_ls_wR_factor_ref 0.0577
_reflns_number_gt 15271
_reflns_number_total 21223
_reflns_threshold_expression >2sigma(I)
_cod_data_source_file ja101699a_si_004.cif
_cod_data_source_block av16
_cod_depositor_comments
;
The following automatic conversions were performed:

'_refine_ls_weighting_scheme' value 'Sigma' changed to 'sigma'
according to the built-in table from CIF Core dictionary named
'cif_core.dic' version 2.4.1 from 2010-06-29.

Automatic conversion script
Id: cif_fix_values 1715 2011-07-08 13:25:40Z adriana 

The following automatic conversions were performed:

'_atom_sites_solution_primary' value 'Direct methods' was changed to
'direct'.

'_atom_sites_solution_secondary' value 'Difference Fourier map' was
changed to 'difmap'.

'_atom_sites_solution_hydrogens' value 'Difference Fourier map' was
changed to 'difmap'.

Automatic conversion script
Id: cif_fix_values 6452 2018-10-05 10:23:21Z andrius 
;
_cod_original_cell_volume 1914.32(13)
_cod_database_code 4102395

loop_
_symmetry_equiv_pos_as_xyz
'x, y, z'
'-x, -y, -z'

loop_
_atom_site_label
_atom_site_type_symbol
_atom_site_fract_x
_atom_site_fract_y
_atom_site_fract_z
_atom_site_U_iso_or_equiv
_atom_site_adp_type
_atom_site_occupancy
_atom_site_symmetry_multiplicity
_atom_site_calc_flag
Ni1 Ni 0.124928(12) 0.232434(12) 0.223068(10) 0.01199(3) Uani 1 1 d
Ni2 Ni 0.298814(12) 0.234580(12) 0.335704(9) 0.01177(3) Uani 1 1 d
P1 P 0.00935(2) 0.31873(2) 0.197993(19) 0.01274(5) Uani 1 1 d
P2 P 0.35188(2) 0.11165(3) 0.379706(19) 0.01237(5) Uani 1 1 d
C1 C 0.12431(10) 0.44729(9) 0.17276(7) 0.01454(19) Uani 1 1 d
C2 C 0.09858(11) 0.53411(10) 0.15132(8) 0.0194(2) Uani 1 1 d
C3 C 0.19828(12) 0.63658(11) 0.14792(8) 0.0214(2) Uani 1 1 d
C4 C 0.32684(11) 0.65616(10) 0.16717(8) 0.0201(2) Uani 1 1 d
C5 C 0.35390(11) 0.57067(10) 0.18797(8) 0.0172(2) Uani 1 1 d
C6 C 0.25385(10) 0.46553(9) 0.18912(7) 0.01363(19) Uani 1 1 d
C7 C 0.28078(9) 0.36946(9) 0.20436(7) 0.01265(18) Uani 1 1 d
C8 C 0.37778(10) 0.39184(10) 0.28983(8) 0.01381(19) Uani 1 1 d
C9 C 0.44390(10) 0.32266(10) 0.28383(7) 0.01405(19) Uani 1 1 d
C10 C 0.37327(9) 0.20369(9) 0.21847(7) 0.01277(18) Uani 1 1 d
C11 C 0.25418(10) 0.16984(10) 0.14652(7) 0.01375(19) Uani 1 1 d
C12 C 0.23037(9) 0.25969(9) 0.12688(8) 0.01318(19) Uani 1 1 d
C13 C 0.43122(9) 0.12140(9) 0.21495(7) 0.01381(19) Uani 1 1 d
C14 C 0.48128(10) 0.09041(10) 0.13750(8) 0.0172(2) Uani 1 1 d
C15 C 0.54622(10) 0.02398(10) 0.13994(8) 0.0191(2) Uani 1 1 d
C16 C 0.56384(10) -0.01005(10) 0.21927(9) 0.0193(2) Uani 1 1 d
C17 C 0.51131(10) 0.01728(10) 0.29500(8) 0.0175(2) Uani 1 1 d
C18 C 0.44161(9) 0.08080(9) 0.29256(7) 0.01414(19) Uani 1 1 d
C19 C -0.13911(10) 0.22659(10) 0.09312(8) 0.0161(2) Uani 1 1 d
C20 C -0.10269(12) 0.18187(11) 0.00117(8) 0.0198(2) Uani 1 1 d
C21 C -0.22687(11) 0.28182(12) 0.07396(9) 0.0213(2) Uani 1 1 d
C22 C -0.04445(10) 0.39049(10) 0.29635(8) 0.0165(2) Uani 1 1 d
C23 C -0.15204(11) 0.29806(11) 0.32404(9) 0.0206(2) Uani 1 1 d
C24 C 0.07262(12) 0.47781(12) 0.38483(9) 0.0233(2) Uani 1 1 d
C25 C 0.46297(9) 0.16072(10) 0.50092(7) 0.0151(2) Uani 1 1 d
C26 C 0.39147(11) 0.16803(12) 0.57983(8) 0.0200(2) Uani 1 1 d
C27 C 0.58348(11) 0.28034(12) 0.52068(9) 0.0230(2) Uani 1 1 d
C28 C 0.21705(9) -0.03793(10) 0.36274(8) 0.01399(19) Uani 1 1 d
C29 C 0.13635(11) -0.09859(11) 0.25630(8) 0.0186(2) Uani 1 1 d
C30 C 0.25868(11) -0.12092(11) 0.39570(9) 0.0181(2) Uani 1 1 d
C31 C -0.00157(9) 0.09510(9) 0.24308(7) 0.01256(18) Uani 1 1 d
C32 C -0.08983(10) -0.00412(10) 0.16019(8) 0.0155(2) Uani 1 1 d
C33 C -0.18164(10) -0.11035(10) 0.16628(8) 0.0173(2) Uani 1 1 d
C34 C -0.18655(10) -0.12084(10) 0.25692(8) 0.0181(2) Uani 1 1 d
C35 C -0.10146(10) -0.02412(10) 0.34016(8) 0.0159(2) Uani 1 1 d
C36 C -0.01067(9) 0.08385(9) 0.33494(7) 0.01288(19) Uani 1 1 d
C37 C 0.07628(9) 0.18792(9) 0.42459(7) 0.01325(19) Uani 1 1 d
C38 C 0.02742(11) 0.21174(11) 0.50487(8) 0.0185(2) Uani 1 1 d
C39 C 0.10325(11) 0.31194(11) 0.58829(8) 0.0223(2) Uani 1 1 d
C40 C 0.22953(11) 0.39058(11) 0.59183(8) 0.0206(2) Uani 1 1 d
C41 C 0.27878(10) 0.36796(10) 0.51235(8) 0.0174(2) Uani 1 1 d
C42 C 0.20594(9) 0.26544(10) 0.42776(7) 0.01383(19) Uani 1 1 d
H2 H 0.0102(12) 0.5221(12) 0.1435(9) 0.032(4) Uiso 1 1 d
H3 H 0.1772(11) 0.6934(12) 0.1330(9) 0.025(3) Uiso 1 1 d
H4 H 0.3909(11) 0.7261(11) 0.1651(8) 0.019(3) Uiso 1 1 d
H5 H 0.4386(12) 0.5829(12) 0.2016(9) 0.029(4) Uiso 1 1 d
H8 H 0.4142(10) 0.4686(11) 0.3403(8) 0.010(3) Uiso 1 1 d
H9 H 0.5283(10) 0.3522(10) 0.3268(8) 0.009(3) Uiso 1 1 d
H11 H 0.2106(10) 0.0914(11) 0.0990(8) 0.014(3) Uiso 1 1 d
H12 H 0.1817(10) 0.2469(10) 0.0664(8) 0.007(3) Uiso 1 1 d
H14 H 0.4723(10) 0.1152(10) 0.0868(8) 0.013(3) Uiso 1 1 d
H15 H 0.5818(11) 0.0048(11) 0.0879(9) 0.023(3) Uiso 1 1 d
H16 H 0.6078(11) -0.0507(11) 0.2225(9) 0.022(3) Uiso 1 1 d
H17 H 0.5207(10) -0.0053(11) 0.3477(8) 0.015(3) Uiso 1 1 d
H19 H -0.1850(11) 0.1644(11) 0.1127(8) 0.017(3) Uiso 1 1 d
H20A H -0.1826(12) 0.1291(12) -0.0504(9) 0.024(3) Uiso 1 1 d
H20B H -0.0557(11) 0.1369(11) 0.0112(8) 0.019(3) Uiso 1 1 d
H20C H -0.0525(12) 0.2457(13) -0.0152(9) 0.029(4) Uiso 1 1 d
H21A H -0.1827(12) 0.3483(12) 0.0522(9) 0.023(3) Uiso 1 1 d
H21B H -0.2546(11) 0.3083(11) 0.1312(9) 0.021(3) Uiso 1 1 d
H21C H -0.3069(13) 0.2225(12) 0.0193(9) 0.030(4) Uiso 1 1 d
H22 H -0.0761(10) 0.4361(11) 0.2698(8) 0.015(3) Uiso 1 1 d
H23A H -0.1241(11) 0.2483(11) 0.3477(9) 0.023(3) Uiso 1 1 d
H23B H -0.2314(12) 0.2462(12) 0.2706(9) 0.024(3) Uiso 1 1 d
H23C H -0.1754(11) 0.3403(12) 0.3762(9) 0.023(3) Uiso 1 1 d
H24A H 0.0466(12) 0.5202(12) 0.4339(9) 0.030(4) Uiso 1 1 d
H24B H 0.1428(13) 0.5348(13) 0.3692(9) 0.033(4) Uiso 1 1 d
H24C H 0.1077(12) 0.4356(13) 0.4168(10) 0.034(4) Uiso 1 1 d
H25 H 0.4917(10) 0.1023(10) 0.5010(7) 0.007(3) Uiso 1 1 d
H26A H 0.4539(12) 0.2020(12) 0.6436(9) 0.028(3) Uiso 1 1 d
H26B H 0.3176(12) 0.0944(12) 0.5731(9) 0.023(3) Uiso 1 1 d
H26C H 0.3579(12) 0.2227(12) 0.5802(9) 0.028(3) Uiso 1 1 d
H27A H 0.5566(12) 0.3396(13) 0.5192(9) 0.031(4) Uiso 1 1 d
H27B H 0.6285(11) 0.2720(11) 0.4712(9) 0.022(3) Uiso 1 1 d
H27C H 0.6380(12) 0.3045(12) 0.5839(9) 0.026(3) Uiso 1 1 d
H28 H 0.1651(10) -0.0218(10) 0.4020(8) 0.012(3) Uiso 1 1 d
H29A H 0.1827(12) -0.1242(12) 0.2142(9) 0.030(4) Uiso 1 1 d
H29B H 0.1139(11) -0.0437(12) 0.2345(9) 0.023(3) Uiso 1 1 d
H29C H 0.0578(12) -0.1709(12) 0.2479(9) 0.029(3) Uiso 1 1 d
H30A H 0.1826(11) -0.1955(11) 0.3837(8) 0.020(3) Uiso 1 1 d
H30B H 0.3089(11) -0.0835(11) 0.4678(8) 0.015(3) Uiso 1 1 d
H30C H 0.3140(11) -0.1403(11) 0.3575(8) 0.021(3) Uiso 1 1 d
H32 H -0.0876(10) -0.0006(10) 0.0945(8) 0.013(3) Uiso 1 1 d
H33 H -0.2357(11) -0.1725(11) 0.1096(8) 0.016(3) Uiso 1 1 d
H34 H -0.2411(11) -0.1894(11) 0.2604(8) 0.017(3) Uiso 1 1 d
H35 H -0.1025(11) -0.0325(11) 0.4001(9) 0.019(3) Uiso 1 1 d
H38 H -0.0571(11) 0.1599(11) 0.4979(8) 0.016(3) Uiso 1 1 d
H39 H 0.0671(12) 0.3239(12) 0.6428(9) 0.029(3) Uiso 1 1 d
H40 H 0.2842(11) 0.4587(11) 0.6477(8) 0.016(3) Uiso 1 1 d
H41 H 0.3619(11) 0.4255(11) 0.5166(8) 0.019(3) Uiso 1 1 d
C51 C 0.22195(15) 0.43099(16) 0.86789(14) 0.0460(4) Uani 1 1 d
C52 C 0.36843(13) 0.51207(14) 0.91425(11) 0.0316(3) Uani 1 1 d
C53 C 0.42953(11) 0.45762(12) 0.97062(10) 0.0246(3) Uani 1 1 d
H51A H 0.2054(15) 0.3470(16) 0.8214(12) 0.059(5) Uiso 1 1 d
H51B H 0.1829(16) 0.4660(16) 0.8246(12) 0.071(5) Uiso 1 1 d
H51C H 0.1845(15) 0.4172(15) 0.9236(12) 0.056(5) Uiso 1 1 d
H52A H 0.4093(10) 0.5345(10) 0.8617(8) 0.005(3) Uiso 1 1 d
H52B H 0.3924(14) 0.5924(15) 0.9605(11) 0.049(5) Uiso 1 1 d
H53A H 0.4238(11) 0.3849(12) 0.9251(9) 0.024(3) Uiso 1 1 d
H53B H 0.3796(13) 0.4317(13) 1.0129(10) 0.037(4) Uiso 1 1 d

loop_
_atom_site_aniso_label
_atom_site_aniso_U_11
_atom_site_aniso_U_22
_atom_site_aniso_U_33
_atom_site_aniso_U_23
_atom_site_aniso_U_13
_atom_site_aniso_U_12
Ni1 0.01253(6) 0.01005(6) 0.01314(6) 0.00548(5) 0.00298(5) 0.00455(5)
Ni2 0.01276(6) 0.01223(7) 0.01175(6) 0.00492(5) 0.00414(5) 0.00661(5)
P1 0.01423(11) 0.01145(13) 0.01226(12) 0.00442(10) 0.00301(9) 0.00594(10)
P2 0.01222(11) 0.01340(13) 0.01296(12) 0.00569(10) 0.00401(9) 0.00664(10)
C1 0.0188(5) 0.0122(5) 0.0133(5) 0.0044(4) 0.0051(4) 0.0078(4)
C2 0.0238(5) 0.0177(6) 0.0214(6) 0.0088(5) 0.0077(4) 0.0125(5)
C3 0.0319(6) 0.0152(6) 0.0212(6) 0.0085(5) 0.0076(5) 0.0136(5)
C4 0.0271(6) 0.0117(5) 0.0197(6) 0.0066(5) 0.0091(4) 0.0064(5)
C5 0.0200(5) 0.0134(5) 0.0172(5) 0.0055(4) 0.0070(4) 0.0067(4)
C6 0.0191(5) 0.0112(5) 0.0103(4) 0.0038(4) 0.0052(4) 0.0067(4)
C7 0.0144(4) 0.0116(5) 0.0130(5) 0.0053(4) 0.0059(4) 0.0060(4)
C8 0.0153(4) 0.0104(5) 0.0130(5) 0.0029(4) 0.0043(4) 0.0044(4)
C9 0.0136(4) 0.0139(5) 0.0140(5) 0.0060(4) 0.0043(4) 0.0052(4)
C10 0.0134(4) 0.0137(5) 0.0124(5) 0.0057(4) 0.0061(3) 0.0062(4)
C11 0.0169(5) 0.0108(5) 0.0120(5) 0.0023(4) 0.0047(4) 0.0060(4)
C12 0.0137(4) 0.0135(5) 0.0123(5) 0.0053(4) 0.0042(4) 0.0059(4)
C13 0.0121(4) 0.0120(5) 0.0158(5) 0.0037(4) 0.0040(4) 0.0051(4)
C14 0.0175(5) 0.0171(6) 0.0159(5) 0.0049(4) 0.0056(4) 0.0074(4)
C15 0.0165(5) 0.0163(6) 0.0209(6) 0.0014(5) 0.0079(4) 0.0069(4)
C16 0.0156(5) 0.0150(6) 0.0283(6) 0.0063(5) 0.0073(4) 0.0087(4)
C17 0.0162(5) 0.0169(6) 0.0226(6) 0.0092(5) 0.0057(4) 0.0092(4)
C18 0.0130(4) 0.0130(5) 0.0164(5) 0.0046(4) 0.0048(4) 0.0063(4)
C19 0.0176(5) 0.0140(5) 0.0145(5) 0.0055(4) 0.0013(4) 0.0064(4)
C20 0.0236(5) 0.0177(6) 0.0151(5) 0.0040(5) 0.0017(4) 0.0092(5)
C21 0.0209(5) 0.0237(7) 0.0197(6) 0.0076(5) 0.0019(4) 0.0121(5)
C22 0.0170(5) 0.0161(5) 0.0166(5) 0.0044(4) 0.0047(4) 0.0090(4)
C23 0.0189(5) 0.0220(6) 0.0196(6) 0.0071(5) 0.0072(4) 0.0084(5)
C24 0.0204(5) 0.0220(6) 0.0180(6) -0.0007(5) 0.0047(4) 0.0066(5)
C25 0.0136(4) 0.0164(5) 0.0147(5) 0.0056(4) 0.0021(4) 0.0071(4)
C26 0.0210(5) 0.0250(7) 0.0152(5) 0.0078(5) 0.0043(4) 0.0120(5)
C27 0.0183(5) 0.0207(6) 0.0221(6) 0.0065(5) 0.0015(5) 0.0043(5)
C28 0.0134(4) 0.0149(5) 0.0160(5) 0.0069(4) 0.0056(4) 0.0077(4)
C29 0.0189(5) 0.0167(6) 0.0187(5) 0.0043(5) 0.0025(4) 0.0092(5)
C30 0.0172(5) 0.0163(6) 0.0235(6) 0.0106(5) 0.0059(4) 0.0082(4)
C31 0.0135(4) 0.0109(5) 0.0151(5) 0.0053(4) 0.0042(4) 0.0070(4)
C32 0.0169(5) 0.0148(5) 0.0143(5) 0.0053(4) 0.0034(4) 0.0073(4)
C33 0.0149(5) 0.0122(5) 0.0196(5) 0.0018(4) 0.0024(4) 0.0047(4)
C34 0.0165(5) 0.0113(5) 0.0257(6) 0.0074(5) 0.0087(4) 0.0048(4)
C35 0.0170(5) 0.0158(5) 0.0180(5) 0.0084(4) 0.0089(4) 0.0078(4)
C36 0.0127(4) 0.0131(5) 0.0147(5) 0.0053(4) 0.0049(4) 0.0072(4)
C37 0.0153(4) 0.0127(5) 0.0138(5) 0.0063(4) 0.0043(4) 0.0075(4)
C38 0.0178(5) 0.0190(6) 0.0168(5) 0.0064(5) 0.0076(4) 0.0062(4)
C39 0.0244(6) 0.0247(7) 0.0158(5) 0.0053(5) 0.0100(4) 0.0098(5)
C40 0.0220(5) 0.0183(6) 0.0144(5) 0.0011(5) 0.0031(4) 0.0067(5)
C41 0.0155(5) 0.0164(6) 0.0168(5) 0.0042(4) 0.0034(4) 0.0057(4)
C42 0.0152(4) 0.0139(5) 0.0138(5) 0.0060(4) 0.0044(4) 0.0074(4)
C51 0.0366(8) 0.0349(9) 0.0544(11) -0.0020(8) -0.0060(7) 0.0219(7)
C52 0.0309(7) 0.0305(8) 0.0358(8) 0.0109(7) 0.0067(6) 0.0179(6)
C53 0.0250(6) 0.0229(7) 0.0267(6) 0.0076(6) 0.0103(5) 0.0121(5)

loop_
_atom_type_symbol
_atom_type_description
_atom_type_scat_dispersion_real
_atom_type_scat_dispersion_imag
_atom_type_scat_source
C C 0.0033 0.0016 'International Tables Vol C Tables 4.2.6.8 and 6.1.1.4'
H H 0.0000 0.0000 'International Tables Vol C Tables 4.2.6.8 and 6.1.1.4'
P P 0.1023 0.0942 'International Tables Vol C Tables 4.2.6.8 and 6.1.1.4'
Ni Ni 0.3393 1.1124 'International Tables Vol C Tables 4.2.6.8 and 6.1.1.4'

loop_
_geom_angle_atom_site_label_1
_geom_angle_atom_site_label_2
_geom_angle_atom_site_label_3
_geom_angle
_geom_angle_site_symmetry_1
_geom_angle_publ_flag
C31 Ni1 C12 135.51(4) . yes
C31 Ni1 C7 171.03(4) . yes
C12 Ni1 C7 40.54(4) . yes
C31 Ni1 P1 100.68(3) . yes
C12 Ni1 P1 101.60(3) . yes
C7 Ni1 P1 88.29(3) . yes
C31 Ni1 C11 105.55(4) . yes
C12 Ni1 C11 37.69(4) . yes
C7 Ni1 C11 66.94(4) . yes
P1 Ni1 C11 137.48(3) . yes
C31 Ni1 Ni2 89.70(3) . yes
C12 Ni1 Ni2 92.18(3) . yes
C7 Ni1 Ni2 82.80(3) . yes
P1 Ni1 Ni2 146.793(10) . yes
C11 Ni1 Ni2 66.58(3) . yes
C42 Ni2 C9 139.90(5) . yes
C42 Ni2 C10 169.09(4) . yes
C9 Ni2 C10 40.64(4) . yes
C42 Ni2 P2 101.52(3) . yes
C9 Ni2 P2 104.09(3) . yes
C10 Ni2 P2 87.43(3) . yes
C42 Ni2 C8 106.46(4) . yes
C9 Ni2 C8 39.18(4) . yes
C10 Ni2 C8 68.53(4) . yes
P2 Ni2 C8 142.14(3) . yes
C42 Ni2 Ni1 82.55(3) . yes
C9 Ni2 Ni1 96.44(3) . yes
C10 Ni2 Ni1 86.58(3) . yes
P2 Ni2 Ni1 140.301(10) . yes
C8 Ni2 Ni1 69.38(3) . yes
C1 P1 C19 109.49(5) . ?
C1 P1 C22 101.98(5) . ?
C19 P1 C22 104.88(5) . ?
C1 P1 Ni1 102.24(3) . ?
C19 P1 Ni1 114.79(4) . ?
C22 P1 Ni1 122.23(4) . ?
C18 P2 C25 104.99(5) . ?
C18 P2 C28 104.35(5) . ?
C25 P2 C28 105.08(5) . ?
C18 P2 Ni2 102.42(3) . ?
C25 P2 Ni2 120.60(4) . ?
C28 P2 Ni2 117.48(3) . ?
C2 C1 C6 118.77(10) . ?
C2 C1 P1 125.98(8) . ?
C6 C1 P1 114.74(7) . ?
C3 C2 C1 120.71(10) . ?
C3 C2 H2 121.5(8) . ?
C1 C2 H2 117.7(8) . ?
C2 C3 C4 120.40(10) . ?
C2 C3 H3 118.4(7) . ?
C4 C3 H3 121.2(7) . ?
C5 C4 C3 119.60(11) . ?
C5 C4 H4 122.5(7) . ?
C3 C4 H4 117.9(7) . ?
C4 C5 C6 120.60(10) . ?
C4 C5 H5 120.5(8) . ?
C6 C5 H5 118.9(8) . ?
C5 C6 C1 119.85(9) . ?
C5 C6 C7 120.86(9) . ?
C1 C6 C7 119.27(9) . ?
C12 C7 C8 117.18(9) . ?
C12 C7 C6 119.61(9) . ?
C8 C7 C6 122.15(9) . ?
C12 C7 Ni1 67.37(6) . ?
C8 C7 Ni1 96.36(6) . ?
C6 C7 Ni1 114.35(6) . ?
C9 C8 C7 120.13(9) . ?
C9 C8 Ni2 61.96(5) . ?
C7 C8 Ni2 107.88(7) . ?
C9 C8 H8 120.8(6) . ?
C7 C8 H8 115.9(6) . ?
Ni2 C8 H8 116.4(6) . ?
C10 C9 C8 116.56(9) . ?
C10 C9 Ni2 72.50(6) . ?
C8 C9 Ni2 78.85(6) . ?
C10 C9 H9 121.1(7) . ?
C8 C9 H9 122.0(7) . ?
Ni2 C9 H9 112.5(6) . ?
C9 C10 C11 117.89(9) . ?
C9 C10 C13 119.78(9) . ?
C11 C10 C13 121.73(9) . ?
C9 C10 Ni2 66.86(5) . ?
C11 C10 Ni2 94.09(6) . ?
C13 C10 Ni2 115.11(7) . ?
C12 C11 C10 119.77(10) . ?
C12 C11 Ni1 59.78(5) . ?
C10 C11 Ni1 109.40(7) . ?
C12 C11 H11 119.0(7) . ?
C10 C11 H11 117.8(6) . ?
Ni1 C11 H11 116.3(6) . ?
C7 C12 C11 117.25(9) . ?
C7 C12 Ni1 72.08(6) . ?
C11 C12 Ni1 82.53(6) . ?
C7 C12 H12 120.8(7) . ?
C11 C12 H12 121.9(7) . ?
Ni1 C12 H12 113.3(6) . ?
C18 C13 C14 119.72(9) . ?
C18 C13 C10 119.53(8) . ?
C14 C13 C10 120.65(9) . ?
C15 C14 C13 120.00(10) . ?
C15 C14 H14 120.6(7) . ?
C13 C14 H14 119.3(7) . ?
C16 C15 C14 120.46(10) . ?
C16 C15 H15 119.9(7) . ?
C14 C15 H15 119.6(7) . ?
C15 C16 C17 119.89(10) . ?
C15 C16 H16 121.2(7) . ?
C17 C16 H16 118.9(7) . ?
C16 C17 C18 120.58(10) . ?
C16 C17 H17 121.4(7) . ?
C18 C17 H17 118.0(7) . ?
C13 C18 C17 119.15(9) . ?
C13 C18 P2 114.33(7) . ?
C17 C18 P2 126.44(8) . ?
C20 C19 C21 110.86(9) . ?
C20 C19 P1 110.10(7) . ?
C21 C19 P1 117.00(8) . ?
C20 C19 H19 110.2(7) . ?
C21 C19 H19 107.2(7) . ?
P1 C19 H19 100.9(7) . ?
C19 C20 H20A 107.8(7) . ?
C19 C20 H20B 110.8(6) . ?
H20A C20 H20B 108.9(10) . ?
C19 C20 H20C 109.0(8) . ?
H20A C20 H20C 109.4(11) . ?
H20B C20 H20C 110.9(10) . ?
C19 C21 H21A 110.6(7) . ?
C19 C21 H21B 112.5(7) . ?
H21A C21 H21B 109.8(10) . ?
C19 C21 H21C 110.2(7) . ?
H21A C21 H21C 105.4(10) . ?
H21B C21 H21C 108.1(9) . ?
C24 C22 C23 111.21(10) . ?
C24 C22 P1 110.00(7) . ?
C23 C22 P1 111.68(8) . ?
C24 C22 H22 107.9(7) . ?
C23 C22 H22 111.0(7) . ?
P1 C22 H22 104.8(6) . ?
C22 C23 H23A 112.6(7) . ?
C22 C23 H23B 113.0(7) . ?
H23A C23 H23B 108.2(10) . ?
C22 C23 H23C 108.2(7) . ?
H23A C23 H23C 107.6(10) . ?
H23B C23 H23C 107.1(9) . ?
C22 C24 H24A 110.4(8) . ?
C22 C24 H24B 113.1(8) . ?
H24A C24 H24B 108.4(11) . ?
C22 C24 H24C 111.6(8) . ?
H24A C24 H24C 105.3(10) . ?
H24B C24 H24C 107.7(10) . ?
C27 C25 C26 111.51(10) . ?
C27 C25 P2 110.02(8) . ?
C26 C25 P2 110.49(7) . ?
C27 C25 H25 108.1(6) . ?
C26 C25 H25 108.3(6) . ?
P2 C25 H25 108.3(6) . ?
C25 C26 H26A 109.2(7) . ?
C25 C26 H26B 115.2(7) . ?
H26A C26 H26B 110.9(10) . ?
C25 C26 H26C 111.0(7) . ?
H26A C26 H26C 104.9(11) . ?
H26B C26 H26C 105.2(10) . ?
C25 C27 H27A 109.4(8) . ?
C25 C27 H27B 109.6(8) . ?
H27A C27 H27B 109.3(10) . ?
C25 C27 H27C 108.4(8) . ?
H27A C27 H27C 108.6(11) . ?
H27B C27 H27C 111.5(10) . ?
C29 C28 C30 110.36(9) . ?
C29 C28 P2 109.16(7) . ?
C30 C28 P2 115.72(7) . ?
C29 C28 H28 109.1(7) . ?
C30 C28 H28 107.6(7) . ?
P2 C28 H28 104.6(7) . ?
C28 C29 H29A 111.8(8) . ?
C28 C29 H29B 110.1(7) . ?
H29A C29 H29B 108.8(10) . ?
C28 C29 H29C 110.4(7) . ?
H29A C29 H29C 105.2(11) . ?
H29B C29 H29C 110.4(10) . ?
C28 C30 H30A 109.3(7) . ?
C28 C30 H30B 111.5(6) . ?
H30A C30 H30B 110.0(9) . ?
C28 C30 H30C 111.3(7) . ?
H30A C30 H30C 106.0(10) . ?
H30B C30 H30C 108.5(9) . ?
C32 C31 C36 116.95(9) . ?
C32 C31 Ni1 117.75(7) . ?
C36 C31 Ni1 125.27(8) . ?
C33 C32 C31 122.51(10) . ?
C33 C32 H32 117.5(7) . ?
C31 C32 H32 120.0(7) . ?
C34 C33 C32 119.69(11) . ?
C34 C33 H33 121.7(7) . ?
C32 C33 H33 118.5(7) . ?
C35 C34 C33 119.17(10) . ?
C35 C34 H34 121.3(8) . ?
C33 C34 H34 119.5(8) . ?
C34 C35 C36 121.61(10) . ?
C34 C35 H35 118.9(8) . ?
C36 C35 H35 119.4(8) . ?
C35 C36 C31 120.04(10) . ?
C35 C36 C37 121.00(9) . ?
C31 C36 C37 118.96(9) . ?
C38 C37 C42 120.24(10) . ?
C38 C37 C36 119.53(9) . ?
C42 C37 C36 120.18(9) . ?
C39 C38 C37 121.43(10) . ?
C39 C38 H38 122.4(7) . ?
C37 C38 H38 116.2(7) . ?
C40 C39 C38 119.17(10) . ?
C40 C39 H39 121.8(8) . ?
C38 C39 H39 119.0(8) . ?
C39 C40 C41 119.84(11) . ?
C39 C40 H40 121.4(7) . ?
C41 C40 H40 118.7(7) . ?
C40 C41 C42 122.47(10) . ?
C40 C41 H41 116.7(7) . ?
C42 C41 H41 120.8(7) . ?
C41 C42 C37 116.78(9) . ?
C41 C42 Ni2 116.66(7) . ?
C37 C42 Ni2 126.07(8) . ?
C52 C51 H51A 109.2(8) . ?
C52 C51 H51B 111.5(10) . ?
H51A C51 H51B 106.9(13) . ?
C52 C51 H51C 105.0(10) . ?
H51A C51 H51C 107.2(13) . ?
H51B C51 H51C 116.9(12) . ?
C51 C52 C53 112.33(13) . ?
C51 C52 H52A 107.8(6) . ?
C53 C52 H52A 114.9(6) . ?
C51 C52 H52B 114.4(8) . ?
C53 C52 H52B 106.3(9) . ?
H52A C52 H52B 100.7(11) . ?
C53 C53 C52 113.82(14) 2_667 ?
C53 C53 H53A 109.4(7) 2_667 ?
C52 C53 H53A 109.7(7) . ?
C53 C53 H53B 109.0(9) 2_667 ?
C52 C53 H53B 109.0(8) . ?
H53A C53 H53B 105.6(11) . ?

loop_
_geom_bond_atom_site_label_1
_geom_bond_atom_site_label_2
_geom_bond_distance
_geom_bond_site_symmetry_2
_geom_bond_publ_flag
Ni1 C31 1.9154(10) . yes
Ni1 C12 2.0013(10) . yes
Ni1 C7 2.0630(10) . yes
Ni1 P1 2.1615(3) . yes
Ni1 C11 2.2964(10) . yes
Ni1 Ni2 2.44266(19) . yes
Ni2 C42 1.9141(10) . yes
Ni2 C9 1.9852(10) . yes
Ni2 C10 2.0589(9) . yes
Ni2 P2 2.1766(3) . yes
Ni2 C8 2.2067(10) . yes
P1 C1 1.8274(11) . ?
P1 C19 1.8501(11) . ?
P1 C22 1.8508(11) . ?
P2 C18 1.8340(10) . ?
P2 C25 1.8403(10) . ?
P2 C28 1.8540(11) . ?
C1 C2 1.3998(14) . ?
C1 C6 1.4097(13) . ?
C2 C3 1.3782(16) . ?
C2 H2 0.966(12) . ?
C3 C4 1.3926(16) . ?
C3 H3 0.949(12) . ?
C4 C5 1.3875(15) . ?
C4 H4 0.920(12) . ?
C5 C6 1.3893(15) . ?
C5 H5 0.921(12) . ?
C6 C7 1.4919(14) . ?
C7 C12 1.4093(14) . ?
C7 C8 1.4554(14) . ?
C8 C9 1.4210(14) . ?
C8 H8 0.959(11) . ?
C9 C10 1.4059(15) . ?
C9 H9 0.955(10) . ?
C10 C11 1.4541(14) . ?
C10 C13 1.5000(13) . ?
C11 C12 1.4160(14) . ?
C11 H11 0.950(12) . ?
C12 H12 0.926(10) . ?
C13 C18 1.3955(14) . ?
C13 C14 1.3961(14) . ?
C14 C15 1.3880(15) . ?
C14 H14 0.901(11) . ?
C15 C16 1.3784(16) . ?
C15 H15 0.948(11) . ?
C16 C17 1.3828(15) . ?
C16 H16 0.893(11) . ?
C17 C18 1.4009(14) . ?
C17 H17 0.911(11) . ?
C19 C20 1.5214(15) . ?
C19 C21 1.5297(15) . ?
C19 H19 0.912(12) . ?
C20 H20A 0.962(13) . ?
C20 H20B 0.990(11) . ?
C20 H20C 0.913(13) . ?
C21 H21A 0.971(13) . ?
C21 H21B 0.976(11) . ?
C21 H21C 0.997(13) . ?
C22 C24 1.5236(16) . ?
C22 C23 1.5248(16) . ?
C22 H22 0.963(11) . ?
C23 H23A 0.966(12) . ?
C23 H23B 0.971(13) . ?
C23 H23C 0.968(12) . ?
C24 H24A 0.960(12) . ?
C24 H24B 0.952(14) . ?
C24 H24C 0.990(13) . ?
C25 C27 1.5251(16) . ?
C25 C26 1.5253(15) . ?
C25 H25 0.963(10) . ?
C26 H26A 0.972(13) . ?
C26 H26B 0.956(13) . ?
C26 H26C 0.957(13) . ?
C27 H27A 0.964(13) . ?
C27 H27B 0.964(11) . ?
C27 H27C 0.947(13) . ?
C28 C29 1.5217(15) . ?
C28 C30 1.5306(14) . ?
C28 H28 0.943(10) . ?
C29 H29A 0.963(12) . ?
C29 H29B 0.978(12) . ?
C29 H29C 0.967(13) . ?
C30 H30A 0.957(12) . ?
C30 H30B 1.019(11) . ?
C30 H30C 0.981(11) . ?
C31 C32 1.4016(15) . ?
C31 C36 1.4121(14) . ?
C32 C33 1.3909(15) . ?
C32 H32 0.984(11) . ?
C33 C34 1.3842(15) . ?
C33 H33 0.914(12) . ?
C34 C35 1.3833(16) . ?
C34 H34 0.877(12) . ?
C35 C36 1.3976(14) . ?
C35 H35 0.919(12) . ?
C36 C37 1.4785(14) . ?
C37 C38 1.4006(14) . ?
C37 C42 1.4111(14) . ?
C38 C39 1.3858(16) . ?
C38 H38 0.906(11) . ?
C39 C40 1.3835(16) . ?
C39 H39 0.964(11) . ?
C40 C41 1.3906(15) . ?
C40 H40 0.941(12) . ?
C41 C42 1.4059(15) . ?
C41 H41 0.927(12) . ?
C51 C52 1.521(2) . ?
C51 H51A 1.059(17) . ?
C51 H51B 1.043(18) . ?
C51 H51C 1.002(15) . ?
C52 C53 1.5211(18) . ?
C52 H52A 1.005(10) . ?
C52 H52B 0.994(16) . ?
C53 C53 1.511(2) 2_667 ?
C53 H53A 0.987(13) . ?
C53 H53B 0.940(13) . ?
